data_2208406
loop_
_publ_author_name
'Frome, Michelle J.'
'Cooper, Lisa E.'
'Lewis, Breia J.'
'Ferguson, Michael J.'
'Daley, Christopher J. A.'

_publ_section_title
;Bis(tetraethylammonium)
 bis[<i>N</i>-(2-mercaptobenzoyl)-1,3-benzothiazole-2-carboxamidato]cobaltate(III)
 chloride
;
_journal_coeditor_code RZ2004
_journal_issue 3
_journal_name_full 'Acta Crystallographica Section E'
_journal_page_first m555
_journal_page_last m557
_journal_paper_doi 10.1107/S1600536806005356
_journal_volume 62
_journal_year 2006
_chemical_formula_iupac '(C8 H20 N) [Co (C30 H16 N4 O4 S4)2] Cl'
_chemical_formula_moiety '2C8 H20 N +, C30 H16 Co N4 O4 S4 -, Cl -'
_chemical_formula_sum 'C46 H56 Cl Co N6 O4 S4'
_chemical_formula_weight 979.59
_chemical_name_systematic
;
Bis(tetraethylammonium)
bis[N-(2-mercaptobenzoyl)-1,3-benzothiazole-2-carboxamidato]cobaltate(III)
chloride
;
_space_group_IT_number 14
_symmetry_cell_setting monoclinic
_symmetry_space_group_name_Hall '-P 2ybc'
_symmetry_space_group_name_H-M 'P 1 21/c 1'
_atom_sites_solution_hydrogens geom
_atom_sites_solution_primary direct
_atom_sites_solution_secondary difmap
_audit_creation_method SHELXL-97
_cell_angle_alpha 90.00
_cell_angle_beta 92.435(2)
_cell_angle_gamma 90.00
_cell_formula_units_Z 4
_cell_length_a 19.807(3)
_cell_length_b 17.423(2)
_cell_length_c 13.4721(18)
_cell_measurement_reflns_used 4197
_cell_measurement_temperature 193(2)
_cell_measurement_theta_max 25.87
_cell_measurement_theta_min 2.14
_cell_volume 4645.0(11)
_computing_cell_refinement 'SAINT (Bruker, 1997)'
_computing_data_collection 'SMART (Bruker, 1997)'
_computing_data_reduction SAINT
_computing_molecular_graphics 'SHELXTL (Sheldrick, 1997b)'
_computing_publication_material SHELXTL
_computing_structure_refinement 'SHELXL97 (Sheldrick, 1997a)'
_computing_structure_solution 'SHELXS97 (Sheldrick, 1990)'
_diffrn_ambient_temperature 193(2)
_diffrn_detector_area_resol_mean 8.192
_diffrn_measured_fraction_theta_full 0.997
_diffrn_measured_fraction_theta_max 0.997
_diffrn_measurement_device_type 'Bruker PLATFORM diffractometer/SMART 1000 CCD area-detector'
_diffrn_measurement_method \w
_diffrn_radiation_monochromator graphite
_diffrn_radiation_source 'fine-focus sealed tube'
_diffrn_radiation_type MoK\a
_diffrn_radiation_wavelength 0.71073
_diffrn_reflns_av_R_equivalents 0.0751
_diffrn_reflns_av_sigmaI/netI 0.0606
_diffrn_reflns_limit_h_max 24
_diffrn_reflns_limit_h_min -24
_diffrn_reflns_limit_k_max 21
_diffrn_reflns_limit_k_min -21
_diffrn_reflns_limit_l_max 16
_diffrn_reflns_limit_l_min -16
_diffrn_reflns_number 35571
_diffrn_reflns_theta_full 26.45
_diffrn_reflns_theta_max 26.45
_diffrn_reflns_theta_min 1.03
_diffrn_standards_decay_% 0
_diffrn_standards_interval_time 0
_diffrn_standards_number 0
_exptl_absorpt_coefficient_mu 0.657
_exptl_absorpt_correction_T_max 0.9679
_exptl_absorpt_correction_T_min 0.6492
_exptl_absorpt_correction_type multi-scan
_exptl_absorpt_process_details '(SADABS; Sheldrick, 2003)'
_exptl_crystal_colour purple
_exptl_crystal_density_diffrn 1.401
_exptl_crystal_density_method 'not measured'
_exptl_crystal_description needle
_exptl_crystal_F_000 2056
_exptl_crystal_size_max 0.72
_exptl_crystal_size_mid 0.15
_exptl_crystal_size_min 0.05
_refine_diff_density_max 0.495
_refine_diff_density_min -0.275
_refine_ls_extinction_method none
_refine_ls_goodness_of_fit_ref 0.999
_refine_ls_hydrogen_treatment constr
_refine_ls_matrix_type full
_refine_ls_number_parameters 559
_refine_ls_number_reflns 9543
_refine_ls_number_restraints 0
_refine_ls_restrained_S_all 0.999
_refine_ls_R_factor_all 0.0906
_refine_ls_R_factor_gt 0.0483
_refine_ls_shift/su_max 0.001
_refine_ls_shift/su_mean 0.000
_refine_ls_structure_factor_coef Fsqd
_refine_ls_weighting_details 'calc w=1/[\s^2^(Fo^2^)+(0.0609P)^2^+1.9315P] where P=(Fo^2^+2Fc^2^)/3'
_refine_ls_weighting_scheme calc
_refine_ls_wR_factor_gt 0.1044
_refine_ls_wR_factor_ref 0.1281
_reflns_number_gt 6275
_reflns_number_total 9543
_reflns_threshold_expression I>2\s(I)
_cod_data_source_file rz2004.cif
_cod_data_source_block I
_cod_depositor_comments
;
The following automatic conversions were performed:
'_symmetry_cell_setting' value 'Monoclinic' changed to 'monoclinic'
according to '/home/saulius/struct/CIF-dictionaries/cif_core.dic'
dictionary named 'cif_core.dic' version 2.4.1 from 2010-06-29.

Automatic conversion script
Id: cif_fix_enum 1527 2010-12-29 10:47:43Z saulius 

The following automatic conversions were performed:

'_symmetry_cell_setting' value 'Monoclinic' changed to 'monoclinic'
according to /home/saulius/struct/CIF-dictionaries/cif_core.dic
dictionary named 'cif_core.dic' version 2.4.1 from 2010-06-29.

Automatic conversion script
Id: cif_fix_values 1715 2011-07-08 13:25:40Z adriana 
;
_cod_original_cell_volume 4644.9(11)
_cod_original_sg_symbol_H-M 'P 21/c'
_cod_database_code 2208406
_cod_database_fobs_code 2208406

loop_
_symmetry_equiv_pos_as_xyz
'x, y, z'
'-x, y+1/2, -z+1/2'
'-x, -y, -z'
'x, -y-1/2, z-1/2'

loop_
_atom_site_type_symbol
_atom_site_label
_atom_site_fract_x
_atom_site_fract_y
_atom_site_fract_z
_atom_site_U_iso_or_equiv
_atom_site_adp_type
_atom_site_calc_flag
_atom_site_refinement_flags
_atom_site_occupancy
Co Co 0.20402(2) 0.50006(2) 0.30998(3) 0.02878(12) Uani d . 1
S S1 0.12003(4) 0.42437(5) 0.35459(6) 0.0397(2) Uani d . 1
S S2 0.34298(5) 0.62295(5) 0.11961(6) 0.0417(2) Uani d . 1
S S3 0.13814(4) 0.60305(5) 0.30337(6) 0.0382(2) Uani d . 1
S S4 0.36545(4) 0.34471(5) 0.42600(6) 0.0392(2) Uani d . 1
O O1 0.14560(12) 0.40873(13) 0.04277(16) 0.0450(6) Uani d . 1
O O2 0.22905(13) 0.53190(14) 0.01753(16) 0.0460(6) Uani d . 1
O O3 0.17407(14) 0.51770(14) 0.60136(17) 0.0531(7) Uani d . 1
O O4 0.30034(12) 0.45020(14) 0.57226(16) 0.0471(6) Uani d . 1
N N1 0.18485(13) 0.48959(13) 0.16694(17) 0.0296(6) Uani d . 1
N N2 0.27999(12) 0.56712(14) 0.26676(18) 0.0303(6) Uani d . 1
N N3 0.22570(13) 0.50484(14) 0.45290(18) 0.0315(6) Uani d . 1
N N4 0.27338(13) 0.41336(13) 0.31725(17) 0.0289(6) Uani d . 1
C C1 0.05512(17) 0.43366(17) 0.2638(2) 0.0337(7) Uani d . 1
C C2 -0.01205(17) 0.42885(18) 0.2919(3) 0.0403(8) Uani d . 1
H H2 -0.0211 0.4249 0.3604 0.048 Uiso calc R 1
C C3 -0.06511(19) 0.4298(2) 0.2232(3) 0.0478(9) Uani d . 1
H H3 -0.1101 0.4271 0.2445 0.057 Uiso calc R 1
C C4 -0.05343(19) 0.4346(2) 0.1233(3) 0.0517(10) Uani d . 1
H H4 -0.0901 0.4358 0.0754 0.062 Uiso calc R 1
C C5 0.01232(18) 0.4376(2) 0.0939(3) 0.0461(9) Uani d . 1
H H5 0.0206 0.4388 0.0250 0.055 Uiso calc R 1
C C6 0.06675(16) 0.43891(17) 0.1620(2) 0.0330(7) Uani d . 1
C C7 0.13537(17) 0.44327(17) 0.1194(2) 0.0337(7) Uani d . 1
C C8 0.22869(16) 0.52689(17) 0.1082(2) 0.0332(7) Uani d . 1
C C9 0.28082(16) 0.56905(17) 0.1700(2) 0.0320(7) Uani d . 1
C C10 0.37179(17) 0.64669(19) 0.2391(2) 0.0384(8) Uani d . 1
C C11 0.33135(16) 0.61204(17) 0.3096(2) 0.0340(7) Uani d . 1
C C12 0.34428(17) 0.62634(19) 0.4103(2) 0.0395(8) Uani d . 1
H H12 0.3173 0.6035 0.4589 0.047 Uiso calc R 1
C C13 0.39688(18) 0.6741(2) 0.4378(3) 0.0445(9) Uani d . 1
H H13 0.4060 0.6845 0.5063 0.053 Uiso calc R 1
C C14 0.43715(18) 0.7077(2) 0.3675(3) 0.0464(9) Uani d . 1
H H14 0.4734 0.7402 0.3889 0.056 Uiso calc R 1
C C15 0.42542(18) 0.6945(2) 0.2677(3) 0.0472(9) Uani d . 1
H H15 0.4530 0.7174 0.2197 0.057 Uiso calc R 1
C C21 0.16204(16) 0.65945(19) 0.4073(3) 0.0383(8) Uani d . 1
C C22 0.15956(19) 0.7388(2) 0.3968(3) 0.0519(10) Uani d . 1
H H22 0.1507 0.7605 0.3329 0.062 Uiso calc R 1
C C23 0.1698(2) 0.7865(2) 0.4777(4) 0.0631(12) Uani d . 1
H H23 0.1681 0.8406 0.4688 0.076 Uiso calc R 1
C C24 0.1823(2) 0.7567(2) 0.5714(3) 0.0614(11) Uani d . 1
H H24 0.1886 0.7898 0.6270 0.074 Uiso calc R 1
C C25 0.18571(18) 0.6782(2) 0.5833(3) 0.0469(9) Uani d . 1
H H25 0.1939 0.6575 0.6479 0.056 Uiso calc R 1
C C26 0.17727(16) 0.62851(19) 0.5022(2) 0.0377(8) Uani d . 1
C C27 0.18981(17) 0.54631(19) 0.5239(2) 0.0369(8) Uani d . 1
C C28 0.27412(16) 0.45644(18) 0.4883(2) 0.0332(7) Uani d . 1
C C29 0.30041(16) 0.40839(17) 0.4070(2) 0.0325(7) Uani d . 1
C C30 0.35795(15) 0.32066(17) 0.3015(2) 0.0325(7) Uani d . 1
C C31 0.30645(15) 0.36384(17) 0.2532(2) 0.0299(7) Uani d . 1
C C32 0.29327(17) 0.35373(18) 0.1516(2) 0.0352(7) Uani d . 1
H H32 0.2581 0.3815 0.1175 0.042 Uiso calc R 1
C C33 0.33235(18) 0.3026(2) 0.1022(2) 0.0428(8) Uani d . 1
H H33 0.3249 0.2964 0.0326 0.051 Uiso calc R 1
C C34 0.38288(18) 0.2594(2) 0.1514(3) 0.0458(9) Uani d . 1
H H34 0.4087 0.2241 0.1149 0.055 Uiso calc R 1
C C35 0.39562(17) 0.26708(19) 0.2510(3) 0.0419(8) Uani d . 1
H H35 0.4292 0.2368 0.2849 0.050 Uiso calc R 1
Cl Cl 0.48949(5) 0.17847(6) 0.44572(6) 0.0535(3) Uani d . 1
N N41 0.41209(14) -0.02729(15) 0.29028(19) 0.0382(7) Uani d . 1
C C41 0.35846(19) -0.0794(2) 0.2425(3) 0.0473(9) Uani d . 1
H H41A 0.3801 -0.1127 0.1934 0.057 Uiso calc R 1
H H41B 0.3247 -0.0471 0.2057 0.057 Uiso calc R 1
C C42 0.3217(2) -0.1302(2) 0.3143(3) 0.0587(10) Uani d . 1
H H42A 0.2893 -0.1629 0.2771 0.070 Uiso calc R 1
H H42B 0.2975 -0.0980 0.3608 0.070 Uiso calc R 1
H H42C 0.3545 -0.1625 0.3514 0.070 Uiso calc R 1
C C43 0.47098(19) -0.0764(2) 0.3281(3) 0.0524(10) Uani d . 1
H H43A 0.4566 -0.1061 0.3862 0.063 Uiso calc R 1
H H43B 0.4820 -0.1135 0.2756 0.063 Uiso calc R 1
C C44 0.5343(2) -0.0323(2) 0.3581(3) 0.0600(11) Uani d . 1
H H44A 0.5694 -0.0683 0.3819 0.072 Uiso calc R 1
H H44B 0.5244 0.0038 0.4113 0.072 Uiso calc R 1
H H44C 0.5500 -0.0040 0.3007 0.072 Uiso calc R 1
C C45 0.3844(2) 0.0158(2) 0.3774(3) 0.0537(10) Uani d . 1
H H45A 0.3733 -0.0218 0.4293 0.064 Uiso calc R 1
H H45B 0.4204 0.0498 0.4057 0.064 Uiso calc R 1
C C46 0.3229(2) 0.0635(3) 0.3534(3) 0.0725(13) Uani d . 1
H H46A 0.3076 0.0874 0.4143 0.087 Uiso calc R 1
H H46B 0.2870 0.0308 0.3245 0.087 Uiso calc R 1
H H46C 0.3340 0.1036 0.3057 0.087 Uiso calc R 1
C C47 0.43426(19) 0.0310(2) 0.2155(2) 0.0449(9) Uani d . 1
H H47A 0.4664 0.0669 0.2495 0.054 Uiso calc R 1
H H47B 0.3943 0.0612 0.1923 0.054 Uiso calc R 1
C C48 0.4673(2) -0.0016(3) 0.1259(3) 0.0670(12) Uani d . 1
H H48A 0.4793 0.0403 0.0814 0.080 Uiso calc R 1
H H48B 0.4359 -0.0367 0.0907 0.080 Uiso calc R 1
H H48C 0.5083 -0.0297 0.1474 0.080 Uiso calc R 1
N N51 0.09284(14) 0.18072(14) 0.21812(19) 0.0378(6) Uani d . 1
C C51 0.0547(2) 0.1183(2) 0.1600(3) 0.0523(10) Uani d . 1
H H51A 0.0878 0.0799 0.1382 0.063 Uiso calc R 1
H H51B 0.0242 0.0920 0.2055 0.063 Uiso calc R 1
C C52 0.0133(2) 0.1448(3) 0.0703(3) 0.0666(12) Uani d . 1
H H52A -0.0098 0.1007 0.0390 0.080 Uiso calc R 1
H H52B 0.0430 0.1686 0.0227 0.080 Uiso calc R 1
H H52C -0.0202 0.1824 0.0906 0.080 Uiso calc R 1
C C53 0.0434(2) 0.2319(2) 0.2694(3) 0.0546(10) Uani d . 1
H H53A 0.0098 0.2511 0.2189 0.066 Uiso calc R 1
H H53B 0.0684 0.2770 0.2966 0.066 Uiso calc R 1
C C54 0.0056(2) 0.1951(3) 0.3532(3) 0.0752(14) Uani d . 1
H H54A -0.0251 0.2328 0.3810 0.090 Uiso calc R 1
H H54B 0.0380 0.1776 0.4053 0.090 Uiso calc R 1
H H54C -0.0206 0.1512 0.3272 0.090 Uiso calc R 1
C C55 0.1402(2) 0.1411(2) 0.2919(3) 0.0511(10) Uani d . 1
H H55A 0.1691 0.1053 0.2557 0.061 Uiso calc R 1
H H55B 0.1132 0.1103 0.3376 0.061 Uiso calc R 1
C C56 0.1852(2) 0.1958(3) 0.3529(3) 0.0674(12) Uani d . 1
H H56A 0.2145 0.1663 0.3993 0.081 Uiso calc R 1
H H56B 0.1570 0.2308 0.3903 0.081 Uiso calc R 1
H H56C 0.2131 0.2256 0.3085 0.081 Uiso calc R 1
C C57 0.1316(2) 0.2313(2) 0.1501(3) 0.0491(9) Uani d . 1
H H57A 0.1547 0.2718 0.1902 0.059 Uiso calc R 1
H H57B 0.0992 0.2568 0.1028 0.059 Uiso calc R 1
C C58 0.1837(2) 0.1889(2) 0.0915(3) 0.0618(11) Uani d . 1
H H58A 0.2063 0.2251 0.0483 0.074 Uiso calc R 1
H H58B 0.1613 0.1490 0.0508 0.074 Uiso calc R 1
H H58C 0.2172 0.1652 0.1375 0.074 Uiso calc R 1

loop_
_atom_site_aniso_label
_atom_site_aniso_U_11
_atom_site_aniso_U_22
_atom_site_aniso_U_33
_atom_site_aniso_U_12
_atom_site_aniso_U_13
_atom_site_aniso_U_23
Co 0.0337(2) 0.0281(2) 0.0244(2) 0.00090(18) 0.00001(16) 0.00104(17)
S1 0.0426(5) 0.0440(5) 0.0321(4) -0.0084(4) -0.0044(4) 0.0089(4)
S2 0.0451(5) 0.0461(5) 0.0347(5) -0.0061(4) 0.0091(4) 0.0028(4)
S3 0.0433(5) 0.0356(4) 0.0356(4) 0.0082(4) 0.0004(4) 0.0010(4)
S4 0.0416(5) 0.0437(5) 0.0316(4) 0.0069(4) -0.0057(4) 0.0039(4)
O1 0.0522(16) 0.0499(14) 0.0323(13) -0.0002(12) -0.0030(11) -0.0086(11)
O2 0.0616(17) 0.0492(14) 0.0272(13) -0.0002(12) 0.0014(11) 0.0066(10)
O3 0.0774(19) 0.0469(15) 0.0365(14) -0.0022(13) 0.0198(13) -0.0031(11)
O4 0.0558(16) 0.0546(15) 0.0300(12) 0.0030(12) -0.0087(11) -0.0017(11)
N1 0.0335(15) 0.0283(14) 0.0266(13) 0.0030(11) -0.0019(11) 0.0017(11)
N2 0.0302(14) 0.0298(14) 0.0312(14) 0.0004(11) 0.0027(11) 0.0013(11)
N3 0.0375(15) 0.0292(13) 0.0278(13) -0.0001(12) 0.0005(11) -0.0011(11)
N4 0.0341(15) 0.0254(13) 0.0269(13) 0.0023(11) -0.0015(11) 0.0012(11)
C1 0.041(2) 0.0246(16) 0.0356(17) 0.0009(14) -0.0009(14) -0.0011(13)
C2 0.043(2) 0.0370(19) 0.0406(19) -0.0021(16) 0.0022(16) 0.0013(15)
C3 0.037(2) 0.049(2) 0.058(2) -0.0047(17) 0.0031(18) 0.0001(18)
C4 0.041(2) 0.061(2) 0.052(2) -0.0082(19) -0.0135(18) 0.0026(19)
C5 0.047(2) 0.054(2) 0.0367(19) -0.0066(18) -0.0084(16) 0.0015(16)
C6 0.0370(19) 0.0269(16) 0.0348(17) -0.0022(14) -0.0027(14) -0.0010(13)
C7 0.045(2) 0.0278(16) 0.0274(17) 0.0036(14) -0.0072(14) 0.0051(13)
C8 0.0398(19) 0.0296(16) 0.0300(17) 0.0078(14) -0.0009(14) 0.0012(13)
C9 0.0347(18) 0.0293(16) 0.0325(17) 0.0028(14) 0.0049(14) 0.0040(13)
C10 0.0379(19) 0.0375(18) 0.0404(19) 0.0006(15) 0.0094(15) -0.0027(15)
C11 0.0343(18) 0.0311(17) 0.0367(18) 0.0002(14) 0.0023(14) -0.0008(14)
C12 0.043(2) 0.0395(19) 0.0368(18) -0.0052(16) 0.0067(15) 0.0012(15)
C13 0.047(2) 0.045(2) 0.042(2) -0.0041(17) 0.0027(16) -0.0063(16)
C14 0.038(2) 0.048(2) 0.052(2) -0.0118(17) 0.0016(17) -0.0092(18)
C15 0.041(2) 0.046(2) 0.055(2) -0.0105(17) 0.0114(17) -0.0031(18)
C21 0.0310(18) 0.0359(18) 0.048(2) -0.0007(14) 0.0044(15) -0.0035(15)
C22 0.055(2) 0.035(2) 0.065(3) 0.0019(17) 0.0000(19) -0.0031(18)
C23 0.062(3) 0.033(2) 0.094(3) 0.0058(19) -0.004(2) -0.011(2)
C24 0.062(3) 0.047(2) 0.075(3) 0.004(2) 0.001(2) -0.028(2)
C25 0.042(2) 0.049(2) 0.050(2) 0.0007(17) 0.0049(17) -0.0164(17)
C26 0.0356(19) 0.0375(19) 0.0405(19) -0.0025(15) 0.0069(15) -0.0102(15)
C27 0.040(2) 0.043(2) 0.0280(17) -0.0054(15) 0.0045(14) -0.0045(15)
C28 0.0396(19) 0.0327(17) 0.0269(16) -0.0068(15) -0.0038(14) 0.0003(13)
C29 0.0358(18) 0.0326(17) 0.0287(16) -0.0007(14) -0.0016(13) 0.0028(13)
C30 0.0299(17) 0.0343(17) 0.0332(17) -0.0017(14) -0.0014(13) 0.0026(14)
C31 0.0307(17) 0.0270(16) 0.0320(16) -0.0018(13) 0.0017(13) 0.0008(13)
C32 0.0405(19) 0.0344(18) 0.0304(16) 0.0064(15) -0.0015(14) -0.0018(14)
C33 0.046(2) 0.048(2) 0.0340(18) 0.0047(17) -0.0005(15) -0.0071(16)
C34 0.045(2) 0.048(2) 0.045(2) 0.0117(17) 0.0017(16) -0.0119(17)
C35 0.037(2) 0.043(2) 0.046(2) 0.0098(16) -0.0009(16) 0.0003(16)
Cl 0.0627(6) 0.0625(6) 0.0352(5) -0.0045(5) 0.0003(4) -0.0038(4)
N41 0.0437(17) 0.0402(15) 0.0299(14) -0.0001(13) -0.0063(12) 0.0003(12)
C41 0.051(2) 0.048(2) 0.042(2) -0.0044(18) -0.0077(17) -0.0029(17)
C42 0.057(3) 0.054(2) 0.065(3) -0.008(2) -0.002(2) 0.008(2)
C43 0.057(2) 0.045(2) 0.054(2) 0.0080(18) -0.0148(19) 0.0050(18)
C44 0.053(3) 0.062(3) 0.062(3) 0.006(2) -0.019(2) 0.005(2)
C45 0.073(3) 0.054(2) 0.035(2) -0.004(2) 0.0052(18) -0.0054(17)
C46 0.079(3) 0.063(3) 0.078(3) 0.008(2) 0.025(3) -0.007(2)
C47 0.046(2) 0.049(2) 0.0382(19) -0.0014(17) -0.0041(16) 0.0080(16)
C48 0.065(3) 0.092(3) 0.045(2) -0.007(3) 0.009(2) 0.004(2)
N51 0.0441(17) 0.0297(14) 0.0395(15) 0.0014(12) 0.0024(13) -0.0015(12)
C51 0.049(2) 0.048(2) 0.060(2) -0.0082(18) 0.0081(19) -0.0174(19)
C52 0.048(2) 0.100(3) 0.053(2) -0.015(2) 0.0029(19) -0.019(2)
C53 0.054(2) 0.054(2) 0.056(2) 0.0103(19) -0.0005(19) -0.0177(19)
C54 0.057(3) 0.110(4) 0.060(3) -0.012(3) 0.015(2) -0.030(3)
C55 0.055(2) 0.047(2) 0.052(2) 0.0034(18) 0.0079(19) 0.0147(18)
C56 0.067(3) 0.085(3) 0.048(2) -0.001(3) -0.014(2) 0.008(2)
C57 0.062(3) 0.042(2) 0.043(2) -0.0097(18) -0.0050(18) 0.0078(16)
C58 0.061(3) 0.078(3) 0.048(2) -0.016(2) 0.016(2) -0.008(2)

loop_
_atom_type_symbol
_atom_type_description
_atom_type_scat_dispersion_real
_atom_type_scat_dispersion_imag
_atom_type_scat_source
C C 0.0033 0.0016 'International Tables Vol C Tables 4.2.6.8 and 6.1.1.4'
H H 0.0000 0.0000 'International Tables Vol C Tables 4.2.6.8 and 6.1.1.4'
N N 0.0061 0.0033 'International Tables Vol C Tables 4.2.6.8 and 6.1.1.4'
O O 0.0106 0.0060 'International Tables Vol C Tables 4.2.6.8 and 6.1.1.4'
S S 0.1246 0.1234 'International Tables Vol C Tables 4.2.6.8 and 6.1.1.4'
Cl Cl 0.1484 0.1585 'International Tables Vol C Tables 4.2.6.8 and 6.1.1.4'
Co Co 0.3494 0.9721 'International Tables Vol C Tables 4.2.6.8 and 6.1.1.4'

loop_
_geom_angle_atom_site_label_1
_geom_angle_atom_site_label_2
_geom_angle_atom_site_label_3
_geom_angle
_geom_angle_publ_flag
S1 Co S3 92.58(4) y
S1 Co N1 95.43(8) y
S1 Co N2 178.69(8) y
S1 Co N3 83.96(8) y
S1 Co N4 93.31(7) y
S3 Co N1 86.94(7) y
S3 Co N2 87.96(7) y
S3 Co N3 96.27(8) y
S3 Co N4 173.74(7) y
N1 Co N2 83.41(10) y
N1 Co N3 176.75(10) y
N1 Co N4 94.60(10) y
N2 Co N3 97.16(10) y
N2 Co N4 86.19(10) y
N3 Co N4 82.25(10) y
Co S1 C1 107.03(11) y
C9 S2 C10 88.64(15) y
Co S3 C21 106.38(11) y
C29 S4 C30 88.79(15) y
Co N1 C7 127.3(2) y
Co N1 C8 115.2(2) y
C7 N1 C8 117.3(2) y
Co N2 C9 110.2(2) y
Co N2 C11 138.6(2) y
C9 N2 C11 111.1(3) y
Co N3 C27 126.3(2) y
Co N3 C28 116.4(2) y
C27 N3 C28 116.8(3) y
Co N4 C29 110.0(2) y
Co N4 C31 139.18(19) y
C29 N4 C31 110.2(3) y
S1 C1 C6 123.0(3) y
O1 C7 N1 122.2(3) y
O2 C8 N1 130.0(3) y
S3 C21 C22 117.9(3) y
O3 C27 N3 121.9(3) y
O4 C28 N3 130.3(3) y
C2 C1 C6 117.7(3) ?
C2 C1 S1 119.0(2) ?
C3 C2 C1 121.8(3) ?
C3 C2 H2 119.1 ?
C1 C2 H2 119.1 ?
C2 C3 C4 120.3(3) ?
C2 C3 H3 119.8 ?
C4 C3 H3 119.8 ?
C5 C4 C3 118.8(3) ?
C5 C4 H4 120.6 ?
C3 C4 H4 120.6 ?
C4 C5 C6 122.0(3) ?
C4 C5 H5 119.0 ?
C6 C5 H5 119.0 ?
C5 C6 C1 119.4(3) ?
C5 C6 C7 116.1(3) ?
C1 C6 C7 124.5(3) ?
O1 C7 C6 119.0(3) ?
N1 C7 C6 118.8(3) ?
O2 C8 C9 119.2(3) ?
N1 C8 C9 110.7(3) ?
N2 C9 C8 120.5(3) ?
N2 C9 S2 116.8(2) ?
C8 C9 S2 122.7(2) ?
C15 C10 C11 121.4(3) ?
C15 C10 S2 128.0(3) ?
C11 C10 S2 110.5(2) ?
N2 C11 C12 127.4(3) ?
N2 C11 C10 112.9(3) ?
C12 C11 C10 119.7(3) ?
C13 C12 C11 118.6(3) ?
C13 C12 H12 120.7 ?
C11 C12 H12 120.7 ?
C12 C13 C14 121.4(3) ?
C12 C13 H13 119.3 ?
C14 C13 H13 119.3 ?
C15 C14 C13 121.2(3) ?
C15 C14 H14 119.4 ?
C13 C14 H14 119.4 ?
C14 C15 C10 117.7(3) ?
C14 C15 H15 121.1 ?
C10 C15 H15 121.1 ?
C22 C21 C26 118.6(3) ?
C26 C21 S3 123.3(2) ?
C23 C22 C21 121.0(4) ?
C23 C22 H22 119.5 ?
C21 C22 H22 119.5 ?
C24 C23 C22 120.7(4) ?
C24 C23 H23 119.6 ?
C22 C23 H23 119.6 ?
C25 C24 C23 119.2(4) ?
C25 C24 H24 120.4 ?
C23 C24 H24 120.4 ?
C24 C25 C26 121.3(4) ?
C24 C25 H25 119.4 ?
C26 C25 H25 119.4 ?
C25 C26 C21 119.1(3) ?
C25 C26 C27 115.6(3) ?
C21 C26 C27 125.2(3) ?
O3 C27 C26 121.4(3) ?
N3 C27 C26 116.5(3) ?
O4 C28 C29 118.7(3) ?
N3 C28 C29 110.9(3) ?
N4 C29 C28 120.1(3) ?
N4 C29 S4 117.3(2) ?
C28 C29 S4 122.6(2) ?
C35 C30 C31 121.8(3) ?
C35 C30 S4 127.7(3) ?
C31 C30 S4 110.5(2) ?
C32 C31 N4 127.5(3) ?
C32 C31 C30 119.3(3) ?
N4 C31 C30 113.1(3) ?
C33 C32 C31 118.2(3) ?
C33 C32 H32 120.9 ?
C31 C32 H32 120.9 ?
C32 C33 C34 121.9(3) ?
C32 C33 H33 119.1 ?
C34 C33 H33 119.1 ?
C35 C34 C33 120.9(3) ?
C35 C34 H34 119.6 ?
C33 C34 H34 119.6 ?
C34 C35 C30 117.9(3) ?
C34 C35 H35 121.1 ?
C30 C35 H35 121.1 ?
C47 N41 C45 107.9(3) ?
C47 N41 C43 111.3(3) ?
C45 N41 C43 108.5(3) ?
C47 N41 C41 109.7(2) ?
C45 N41 C41 110.8(3) ?
C43 N41 C41 108.6(3) ?
N41 C41 C42 115.0(3) ?
N41 C41 H41A 108.5 ?
C42 C41 H41A 108.5 ?
N41 C41 H41B 108.5 ?
C42 C41 H41B 108.5 ?
H41A C41 H41B 107.5 ?
C41 C42 H42A 109.5 ?
C41 C42 H42B 109.5 ?
H42A C42 H42B 109.5 ?
C41 C42 H42C 109.5 ?
H42A C42 H42C 109.5 ?
H42B C42 H42C 109.5 ?
C44 C43 N41 114.9(3) ?
C44 C43 H43A 108.5 ?
N41 C43 H43A 108.5 ?
C44 C43 H43B 108.5 ?
N41 C43 H43B 108.5 ?
H43A C43 H43B 107.5 ?
C43 C44 H44A 109.5 ?
C43 C44 H44B 109.5 ?
H44A C44 H44B 109.5 ?
C43 C44 H44C 109.5 ?
H44A C44 H44C 109.5 ?
H44B C44 H44C 109.5 ?
C46 C45 N41 115.2(3) ?
C46 C45 H45A 108.5 ?
N41 C45 H45A 108.5 ?
C46 C45 H45B 108.5 ?
N41 C45 H45B 108.5 ?
H45A C45 H45B 107.5 ?
C45 C46 H46A 109.5 ?
C45 C46 H46B 109.5 ?
H46A C46 H46B 109.5 ?
C45 C46 H46C 109.5 ?
H46A C46 H46C 109.5 ?
H46B C46 H46C 109.5 ?
N41 C47 C48 115.4(3) ?
N41 C47 H47A 108.4 ?
C48 C47 H47A 108.4 ?
N41 C47 H47B 108.4 ?
C48 C47 H47B 108.4 ?
H47A C47 H47B 107.5 ?
C47 C48 H48A 109.5 ?
C47 C48 H48B 109.5 ?
H48A C48 H48B 109.5 ?
C47 C48 H48C 109.5 ?
H48A C48 H48C 109.5 ?
H48B C48 H48C 109.5 ?
C55 N51 C57 110.6(3) ?
C55 N51 C53 111.5(3) ?
C57 N51 C53 106.8(3) ?
C55 N51 C51 107.1(3) ?
C57 N51 C51 111.1(3) ?
C53 N51 C51 109.8(3) ?
C52 C51 N51 115.8(3) ?
C52 C51 H51A 108.3 ?
N51 C51 H51A 108.3 ?
C52 C51 H51B 108.3 ?
N51 C51 H51B 108.3 ?
H51A C51 H51B 107.4 ?
C51 C52 H52A 109.5 ?
C51 C52 H52B 109.5 ?
H52A C52 H52B 109.5 ?
C51 C52 H52C 109.5 ?
H52A C52 H52C 109.5 ?
H52B C52 H52C 109.5 ?
N51 C53 C54 116.0(3) ?
N51 C53 H53A 108.3 ?
C54 C53 H53A 108.3 ?
N51 C53 H53B 108.3 ?
C54 C53 H53B 108.3 ?
H53A C53 H53B 107.4 ?
C53 C54 H54A 109.5 ?
C53 C54 H54B 109.5 ?
H54A C54 H54B 109.5 ?
C53 C54 H54C 109.5 ?
H54A C54 H54C 109.5 ?
H54B C54 H54C 109.5 ?
N51 C55 C56 113.8(3) ?
N51 C55 H55A 108.8 ?
C56 C55 H55A 108.8 ?
N51 C55 H55B 108.8 ?
C56 C55 H55B 108.8 ?
H55A C55 H55B 107.7 ?
C55 C56 H56A 109.5 ?
C55 C56 H56B 109.5 ?
H56A C56 H56B 109.5 ?
C55 C56 H56C 109.5 ?
H56A C56 H56C 109.5 ?
H56B C56 H56C 109.5 ?
N51 C57 C58 114.0(3) ?
N51 C57 H57A 108.7 ?
C58 C57 H57A 108.7 ?
N51 C57 H57B 108.7 ?
C58 C57 H57B 108.7 ?
H57A C57 H57B 107.6 ?
C57 C58 H58A 109.5 ?
C57 C58 H58B 109.5 ?
H58A C58 H58B 109.5 ?
C57 C58 H58C 109.5 ?
H58A C58 H58C 109.5 ?
H58B C58 H58C 109.5 ?

loop_
_geom_bond_atom_site_label_1
_geom_bond_atom_site_label_2
_geom_bond_distance
_geom_bond_publ_flag
Co S1 2.2255(10) y
Co S3 2.2182(9) y
Co N1 1.957(2) y
Co N2 2.011(2) y
Co N3 1.957(2) y
Co N4 2.042(2) y
S1 C1 1.744(3) y
S2 C9 1.712(3) y
S2 C10 1.735(3) y
S3 C21 1.759(3) y
S4 C29 1.711(3) y
S4 C30 1.729(3) y
O1 C7 1.220(4) y
O2 C8 1.225(4) y
O3 C27 1.210(4) y
O4 C28 1.229(3) y
N1 C7 1.403(4) y
N1 C8 1.364(4) y
N2 C9 1.304(4) y
N2 C11 1.390(4) y
N3 C27 1.414(4) y
N3 C28 1.349(4) y
N4 C29 1.304(4) y
N4 C31 1.402(4) y
C1 C2 1.401(5) ?
C1 C6 1.403(4) ?
C2 C3 1.371(5) ?
C2 H2 0.9500 ?
C3 C4 1.378(5) ?
C3 H3 0.9500 ?
C4 C5 1.378(5) ?
C4 H4 0.9500 ?
C5 C6 1.386(4) ?
C5 H5 0.9500 ?
C6 C7 1.500(5) ?
C8 C9 1.492(4) ?
C10 C15 1.392(5) ?
C10 C11 1.404(4) ?
C11 C12 1.392(4) ?
C12 C13 1.372(5) ?
C12 H12 0.9500 ?
C13 C14 1.393(5) ?
C13 H13 0.9500 ?
C14 C15 1.374(5) ?
C14 H14 0.9500 ?
C15 H15 0.9500 ?
C21 C22 1.390(5) ?
C21 C26 1.409(5) ?
C22 C23 1.379(5) ?
C22 H22 0.9500 ?
C23 C24 1.378(6) ?
C23 H23 0.9500 ?
C24 C25 1.377(5) ?
C24 H24 0.9500 ?
C25 C26 1.399(4) ?
C25 H25 0.9500 ?
C26 C27 1.480(5) ?
C28 C29 1.490(4) ?
C30 C35 1.391(4) ?
C30 C31 1.405(4) ?
C31 C32 1.394(4) ?
C32 C33 1.370(4) ?
C32 H32 0.9500 ?
C33 C34 1.397(5) ?
C33 H33 0.9500 ?
C34 C35 1.361(5) ?
C34 H34 0.9500 ?
C35 H35 0.9500 ?
N41 C47 1.509(4) ?
N41 C45 1.516(4) ?
N41 C43 1.517(4) ?
N41 C41 1.520(4) ?
C41 C42 1.521(5) ?
C41 H41A 0.9900 ?
C41 H41B 0.9900 ?
C42 H42A 0.9800 ?
C42 H42B 0.9800 ?
C42 H42C 0.9800 ?
C43 C44 1.510(5) ?
C43 H43A 0.9900 ?
C43 H43B 0.9900 ?
C44 H44A 0.9800 ?
C44 H44B 0.9800 ?
C44 H44C 0.9800 ?
C45 C46 1.498(6) ?
C45 H45A 0.9900 ?
C45 H45B 0.9900 ?
C46 H46A 0.9800 ?
C46 H46B 0.9800 ?
C46 H46C 0.9800 ?
C47 C48 1.510(5) ?
C47 H47A 0.9900 ?
C47 H47B 0.9900 ?
C48 H48A 0.9800 ?
C48 H48B 0.9800 ?
C48 H48C 0.9800 ?
N51 C55 1.504(4) ?
N51 C57 1.505(4) ?
N51 C53 1.513(4) ?
N51 C51 1.523(4) ?
C51 C52 1.504(5) ?
C51 H51A 0.9900 ?
C51 H51B 0.9900 ?
C52 H52A 0.9800 ?
C52 H52B 0.9800 ?
C52 H52C 0.9800 ?
C53 C54 1.523(6) ?
C53 H53A 0.9900 ?
C53 H53B 0.9900 ?
C54 H54A 0.9800 ?
C54 H54B 0.9800 ?
C54 H54C 0.9800 ?
C55 C56 1.522(5) ?
C55 H55A 0.9900 ?
C55 H55B 0.9900 ?
C56 H56A 0.9800 ?
C56 H56B 0.9800 ?
C56 H56C 0.9800 ?
C57 C58 1.518(5) ?
C57 H57A 0.9900 ?
C57 H57B 0.9900 ?
C58 H58A 0.9800 ?
C58 H58B 0.9800 ?
C58 H58C 0.9800 ?

loop_
_geom_torsion_atom_site_label_1
_geom_torsion_atom_site_label_2
_geom_torsion_atom_site_label_3
_geom_torsion_atom_site_label_4
_geom_torsion
N3 Co S1 C1 152.24(14)
N1 Co S1 C1 -30.97(13)
N4 Co S1 C1 -125.91(13)
S3 Co S1 C1 56.21(11)
N3 Co S3 C21 22.93(14)
N1 Co S3 C21 -157.56(14)
N2 Co S3 C21 -74.05(14)
S1 Co S3 C21 107.14(12)
N2 Co N1 C8 1.8(2)
N4 Co N1 C8 -83.8(2)
S3 Co N1 C8 90.1(2)
S1 Co N1 C8 -177.6(2)
N2 Co N1 C7 175.9(3)
N4 Co N1 C7 90.2(2)
S3 Co N1 C7 -95.9(2)
S1 Co N1 C7 -3.5(2)
N3 Co N2 C9 174.9(2)
N1 Co N2 C9 -1.8(2)
N4 Co N2 C9 93.2(2)
S3 Co N2 C9 -89.0(2)
N3 Co N2 C11 -5.5(3)
N1 Co N2 C11 177.8(3)
N4 Co N2 C11 -87.2(3)
S3 Co N2 C11 90.6(3)
N2 Co N3 C28 -82.3(2)
N4 Co N3 C28 2.9(2)
S3 Co N3 C28 -171.0(2)
S1 Co N3 C28 97.0(2)
N2 Co N3 C27 106.6(3)
N4 Co N3 C27 -168.2(3)
S3 Co N3 C27 17.9(3)
S1 Co N3 C27 -74.0(2)
N3 Co N4 C29 -4.9(2)
N1 Co N4 C29 175.9(2)
N2 Co N4 C29 92.9(2)
S1 Co N4 C29 -88.3(2)
N3 Co N4 C31 -174.9(3)
N1 Co N4 C31 5.9(3)
N2 Co N4 C31 -77.1(3)
S1 Co N4 C31 101.7(3)
Co S1 C1 C2 -146.3(2)
Co S1 C1 C6 39.6(3)
C6 C1 C2 C3 -0.5(5)
S1 C1 C2 C3 -174.9(3)
C1 C2 C3 C4 0.8(5)
C2 C3 C4 C5 0.7(6)
C3 C4 C5 C6 -2.5(6)
C4 C5 C6 C1 2.8(5)
C4 C5 C6 C7 -179.2(3)
C2 C1 C6 C5 -1.3(5)
S1 C1 C6 C5 172.9(3)
C2 C1 C6 C7 -179.0(3)
S1 C1 C6 C7 -4.9(4)
C8 N1 C7 O1 32.7(4)
Co N1 C7 O1 -141.2(2)
C8 N1 C7 C6 -144.6(3)
Co N1 C7 C6 41.5(4)
C5 C6 C7 O1 -36.7(4)
C1 C6 C7 O1 141.1(3)
C5 C6 C7 N1 140.6(3)
C1 C6 C7 N1 -41.5(4)
C7 N1 C8 O2 6.7(5)
Co N1 C8 O2 -178.6(3)
C7 N1 C8 C9 -176.0(2)
Co N1 C8 C9 -1.4(3)
C11 N2 C9 C8 -178.0(3)
Co N2 C9 C8 1.7(3)
C11 N2 C9 S2 0.9(3)
Co N2 C9 S2 -179.40(15)
O2 C8 C9 N2 177.3(3)
N1 C8 C9 N2 -0.3(4)
O2 C8 C9 S2 -1.6(4)
N1 C8 C9 S2 -179.1(2)
C10 S2 C9 N2 -0.3(3)
C10 S2 C9 C8 178.6(3)
C9 S2 C10 C15 -178.6(3)
C9 S2 C10 C11 -0.4(2)
C9 N2 C11 C12 177.1(3)
Co N2 C11 C12 -2.5(5)
C9 N2 C11 C10 -1.2(4)
Co N2 C11 C10 179.2(2)
C15 C10 C11 N2 179.3(3)
S2 C10 C11 N2 1.0(3)
C15 C10 C11 C12 0.9(5)
S2 C10 C11 C12 -177.4(3)
N2 C11 C12 C13 -178.5(3)
C10 C11 C12 C13 -0.3(5)
C11 C12 C13 C14 -0.4(5)
C12 C13 C14 C15 0.4(6)
C13 C14 C15 C10 0.1(5)
C11 C10 C15 C14 -0.8(5)
S2 C10 C15 C14 177.2(3)
Co S3 C21 C22 145.0(3)
Co S3 C21 C26 -41.2(3)
C26 C21 C22 C23 -1.9(6)
S3 C21 C22 C23 172.2(3)
C21 C22 C23 C24 -0.4(6)
C22 C23 C24 C25 1.0(6)
C23 C24 C25 C26 0.6(6)
C24 C25 C26 C21 -2.9(5)
C24 C25 C26 C27 173.3(3)
C22 C21 C26 C25 3.4(5)
S3 C21 C26 C25 -170.3(3)
C22 C21 C26 C27 -172.3(3)
S3 C21 C26 C27 13.9(5)
C28 N3 C27 O3 -38.2(4)
Co N3 C27 O3 132.8(3)
C28 N3 C27 C26 137.0(3)
Co N3 C27 C26 -52.0(4)
C25 C26 C27 O3 36.6(5)
C21 C26 C27 O3 -147.4(3)
C25 C26 C27 N3 -138.6(3)
C21 C26 C27 N3 37.4(5)
C27 N3 C28 O4 -12.8(5)
Co N3 C28 O4 175.2(3)
C27 N3 C28 C29 171.5(3)
Co N3 C28 C29 -0.4(3)
C31 N4 C29 C28 179.4(3)
Co N4 C29 C28 6.3(3)
C31 N4 C29 S4 -1.2(3)
Co N4 C29 S4 -174.26(15)
O4 C28 C29 N4 179.6(3)
N3 C28 C29 N4 -4.2(4)
O4 C28 C29 S4 0.2(4)
N3 C28 C29 S4 176.4(2)
C30 S4 C29 N4 0.3(3)
C30 S4 C29 C28 179.7(3)
C29 S4 C30 C35 -179.4(3)
C29 S4 C30 C31 0.7(2)
C29 N4 C31 C32 -178.7(3)
Co N4 C31 C32 -8.7(5)
C29 N4 C31 C30 1.7(4)
Co N4 C31 C30 171.7(2)
C35 C30 C31 C32 -1.0(5)
S4 C30 C31 C32 178.9(2)
C35 C30 C31 N4 178.6(3)
S4 C30 C31 N4 -1.5(3)
N4 C31 C32 C33 179.3(3)
C30 C31 C32 C33 -1.2(5)
C31 C32 C33 C34 2.1(5)
C32 C33 C34 C35 -0.6(6)
C33 C34 C35 C30 -1.6(5)
C31 C30 C35 C34 2.4(5)
S4 C30 C35 C34 -177.5(3)
C47 N41 C41 C42 -168.3(3)
C45 N41 C41 C42 -49.2(4)
C43 N41 C41 C42 69.9(4)
C47 N41 C43 C44 46.8(4)
C45 N41 C43 C44 -71.7(4)
C41 N41 C43 C44 167.7(3)
C47 N41 C45 C46 63.0(4)
C43 N41 C45 C46 -176.4(3)
C41 N41 C45 C46 -57.2(4)
C45 N41 C47 C48 176.4(3)
C43 N41 C47 C48 57.5(4)
C41 N41 C47 C48 -62.7(4)
C55 N51 C51 C52 -169.8(3)
C57 N51 C51 C52 -48.9(4)
C53 N51 C51 C52 69.1(4)
C55 N51 C53 C54 -50.6(4)
C57 N51 C53 C54 -171.5(3)
C51 N51 C53 C54 67.9(4)
C57 N51 C55 C56 55.8(4)
C53 N51 C55 C56 -62.9(4)
C51 N51 C55 C56 177.0(3)
C55 N51 C57 C58 58.9(4)
C53 N51 C57 C58 -179.6(3)
C51 N51 C57 C58 -59.9(4)
